data_2232366
loop_
_publ_author_name
'Natarajan, Sampath'
'Mathews, Rita'

_publ_section_title
;
 4-({(<i>E</i>)-[2-(But-3-en-1-yl)-1-(prop-2-en-1-yl)-4-sulfanyl-1<i>H</i>-imidazol-5-yl]methylidene}amino)-3-phenyl-1<i>H</i>-1,2,4-triazole-5(4<i>H</i>)-thione
;
_journal_coeditor_code KJ2187
_journal_issue 11
_journal_name_full 'Acta Crystallographica Section E'
_journal_page_first o2828
_journal_paper_doi 10.1107/S1600536811039833
_journal_volume 67
_journal_year 2011
_chemical_formula_moiety 'C19 H20 N6 S2'
_chemical_formula_sum 'C19 H20 N6 S2'
_chemical_formula_weight 396.53
_chemical_name_systematic
;
4-({(<i>E</i>)-[2-(But-3-en-1-yl)-1-(prop-2-en-1-yl)-4-sulfanyl-
1<i>H</i>-imidazol-5-yl]methylidene}amino)-3-phenyl-1<i>H</i>-
1,2,4-triazole-5(4<i>H</i>)-thione
;
_space_group_IT_number 9
_symmetry_cell_setting monoclinic
_symmetry_space_group_name_Hall 'C -2yc'
_symmetry_space_group_name_H-M 'C 1 c 1'
_atom_sites_solution_hydrogens geom
_atom_sites_solution_primary direct
_atom_sites_solution_secondary difmap
_audit_creation_method SHELXL-97
_cell_angle_alpha 90.00
_cell_angle_beta 101.953(3)
_cell_angle_gamma 90.00
_cell_formula_units_Z 4
_cell_length_a 13.384(3)
_cell_length_b 13.892(3)
_cell_length_c 11.349(2)
_cell_measurement_reflns_used 7754
_cell_measurement_temperature 293(2)
_cell_measurement_theta_max 27.00
_cell_measurement_theta_min 2.14
_cell_volume 2064.4(7)
_computing_cell_refinement 'SAINT (Bruker, 2004)'
_computing_data_collection 'SMART (Bruker, 2004)'
_computing_data_reduction 'SAINT (Bruker, 2004)'
_computing_molecular_graphics 'ORTEP-3 (Farrugia, 1997)'
_computing_publication_material 'PLATON (Spek, 2009)'
_computing_structure_refinement 'SHELXL97 (Sheldrick, 2008)'
_computing_structure_solution 'SHELXS97 (Sheldrick, 2008)'
_diffrn_ambient_temperature 293(2)
_diffrn_measured_fraction_theta_full 0.998
_diffrn_measured_fraction_theta_max 0.926
_diffrn_measurement_device_type 'Bruker SMART APEX CCD area-detector'
_diffrn_measurement_method \w
_diffrn_radiation_monochromator graphite
_diffrn_radiation_source 'fine-focus sealed tube'
_diffrn_radiation_type MoK\a
_diffrn_radiation_wavelength 0.71073
_diffrn_reflns_av_R_equivalents 0.0171
_diffrn_reflns_av_sigmaI/netI 0.0249
_diffrn_reflns_limit_h_max 16
_diffrn_reflns_limit_h_min -16
_diffrn_reflns_limit_k_max 17
_diffrn_reflns_limit_k_min -17
_diffrn_reflns_limit_l_max 13
_diffrn_reflns_limit_l_min -14
_diffrn_reflns_number 7754
_diffrn_reflns_theta_full 25.00
_diffrn_reflns_theta_max 27.00
_diffrn_reflns_theta_min 2.14
_diffrn_standards_decay_% 0
_exptl_absorpt_coefficient_mu 0.274
_exptl_absorpt_correction_type none
_exptl_crystal_colour 'Pale yellow'
_exptl_crystal_density_diffrn 1.276
_exptl_crystal_density_method 'not measured'
_exptl_crystal_description Prism
_exptl_crystal_F_000 832
_exptl_crystal_size_max 0.28
_exptl_crystal_size_mid 0.25
_exptl_crystal_size_min 0.23
_refine_diff_density_max 0.329
_refine_diff_density_min -0.208
_refine_ls_extinction_method none
_refine_ls_goodness_of_fit_ref 1.066
_refine_ls_hydrogen_treatment constr
_refine_ls_matrix_type full
_refine_ls_number_parameters 244
_refine_ls_number_reflns 3788
_refine_ls_number_restraints 2
_refine_ls_restrained_S_all 1.066
_refine_ls_R_factor_all 0.0592
_refine_ls_R_factor_gt 0.0531
_refine_ls_shift/su_max 0.001
_refine_ls_shift/su_mean 0.000
_refine_ls_structure_factor_coef Fsqd
_refine_ls_weighting_details 'calc w=1/[\s^2^(Fo^2^)+(0.0788P)^2^+0.8006P] where P=(Fo^2^+2Fc^2^)/3'
_refine_ls_weighting_scheme calc
_refine_ls_wR_factor_gt 0.1348
_refine_ls_wR_factor_ref 0.1394
_reflns_number_gt 3391
_reflns_number_total 3788
_reflns_threshold_expression I>2\s(I)
_cod_data_source_file kj2187.cif
_cod_data_source_block I
_cod_original_cell_volume 2064.5(7)
_cod_original_sg_symbol_H-M 'C c'
_cod_database_code 2232366
_cod_database_fobs_code 2232366

loop_
_symmetry_equiv_pos_as_xyz
'x, y, z'
'x, -y, z+1/2'
'x+1/2, y+1/2, z'
'x+1/2, -y+1/2, z+1/2'

loop_
_atom_site_type_symbol
_atom_site_label
_atom_site_fract_x
_atom_site_fract_y
_atom_site_fract_z
_atom_site_U_iso_or_equiv
_atom_site_adp_type
_atom_site_calc_flag
_atom_site_refinement_flags
_atom_site_occupancy
_atom_site_symmetry_multiplicity
S S1 0.62454(8) 0.22573(8) -0.09079(10) 0.0795(3) Uani d . 1 1
H H1 0.6713 0.1935 -0.1613 0.119 Uiso calc R 1 1
S S2 0.50671(9) 0.18382(7) 0.24665(11) 0.0776(3) Uani d . 1 1
N N1 0.4682(2) 0.38001(19) 0.2489(3) 0.0520(6) Uani d . 1 1
C C2 0.4505(3) 0.2855(3) 0.2779(3) 0.0607(8) Uani d . 1 1
N N3 0.3797(2) 0.2949(2) 0.3446(3) 0.0677(8) Uani d . 1 1
H H3 0.3536 0.2465 0.3748 0.081 Uiso calc R 1 1
N N4 0.3523(3) 0.3875(2) 0.3605(3) 0.0695(8) Uani d . 1 1
C C5 0.4076(3) 0.4390(3) 0.3039(3) 0.0565(8) Uani d . 1 1
C C6 0.3977(3) 0.5438(3) 0.2943(3) 0.0607(8) Uani d . 1 1
C C7 0.4199(3) 0.5949(3) 0.1981(4) 0.0718(10) Uani d . 1 1
H H7 0.4487 0.5641 0.1405 0.086 Uiso calc R 1 1
C C8 0.3985(4) 0.6924(3) 0.1887(5) 0.0930(14) Uani d . 1 1
H H8 0.4135 0.7268 0.1242 0.112 Uiso calc R 1 1
C C9 0.3562(4) 0.7392(4) 0.2712(6) 0.0979(16) Uani d . 1 1
H H9 0.3405 0.8043 0.2621 0.117 Uiso calc R 1 1
C C10 0.3367(5) 0.6889(4) 0.3690(6) 0.1026(16) Uani d . 1 1
H H10 0.3098 0.7205 0.4276 0.123 Uiso calc R 1 1
C C11 0.3571(4) 0.5923(3) 0.3796(5) 0.0864(13) Uani d . 1 1
H H11 0.3434 0.5588 0.4454 0.104 Uiso calc R 1 1
N N12 0.5512(2) 0.4157(2) 0.2041(2) 0.0534(6) Uani d . 1 1
C C13 0.5707(2) 0.3656(2) 0.1163(3) 0.0510(7) Uani d . 1 1
H H13 0.5263 0.3157 0.0863 0.061 Uiso calc R 1 1
C C14 0.6567(2) 0.3821(2) 0.0621(3) 0.0498(7) Uani d . 1 1
C C15 0.6859(3) 0.3256(2) -0.0233(3) 0.0554(8) Uani d . 1 1
N N16 0.7739(2) 0.3557(2) -0.0521(3) 0.0586(7) Uani d . 1 1
C C17 0.8009(3) 0.4324(2) 0.0163(3) 0.0576(8) Uani d . 1 1
N N18 0.7337(2) 0.45065(18) 0.0878(2) 0.0529(6) Uani d . 1 1
C C19 0.7387(3) 0.5317(3) 0.1724(3) 0.0615(8) Uani d . 1 1
H H19A 0.7062 0.5130 0.2378 0.074 Uiso calc R 1 1
H H19B 0.8098 0.5459 0.2067 0.074 Uiso calc R 1 1
C C20 0.6890(4) 0.6192(3) 0.1151(5) 0.0787(12) Uani d . 1 1
H H20 0.6881 0.6715 0.1659 0.094 Uiso calc R 1 1
C C21 0.6481(5) 0.6321(4) 0.0080(6) 0.0983(16) Uani d . 1 1
H H21A 0.6465 0.5826 -0.0475 0.118 Uiso calc R 1 1
H H21B 0.6191 0.6915 -0.0170 0.118 Uiso calc R 1 1
C C22 0.8959(4) 0.4875(3) 0.0161(5) 0.0925(16) Uani d . 1 1
H H22A 0.9024 0.4973 -0.0666 0.111 Uiso calc R 1 1
H H22B 0.8902 0.5503 0.0514 0.111 Uiso calc R 1 1
C C23 0.9883(4) 0.4404(4) 0.0821(9) 0.152(3) Uani d . 1 1
H H23B 0.9879 0.3736 0.0571 0.182 Uiso calc R 1 1
H H23A 0.9880 0.4415 0.1675 0.182 Uiso calc R 1 1
C C24 1.0858(6) 0.4886(5) 0.0613(15) 0.220(6) Uani d . 1 1
H H24 1.0844 0.5505 0.0298 0.264 Uiso calc R 1 1
C C25 1.1675(6) 0.4425(8) 0.0880(11) 0.199(5) Uani d . 1 1
H H25A 1.1677 0.3807 0.1195 0.239 Uiso calc R 1 1
H H25B 1.2281 0.4700 0.0764 0.239 Uiso calc R 1 1

loop_
_atom_site_aniso_label
_atom_site_aniso_U_11
_atom_site_aniso_U_22
_atom_site_aniso_U_33
_atom_site_aniso_U_12
_atom_site_aniso_U_13
_atom_site_aniso_U_23
S1 0.0824(7) 0.0741(6) 0.0920(7) -0.0194(5) 0.0409(6) -0.0316(5)
S2 0.0906(7) 0.0572(5) 0.0970(7) -0.0004(5) 0.0467(6) -0.0015(5)
N1 0.0515(14) 0.0552(15) 0.0571(15) -0.0019(11) 0.0294(12) 0.0031(12)
C2 0.0590(19) 0.068(2) 0.061(2) -0.0067(16) 0.0263(16) 0.0024(15)
N3 0.0701(18) 0.0648(18) 0.081(2) -0.0029(14) 0.0454(16) 0.0120(15)
N4 0.0696(18) 0.0688(18) 0.084(2) 0.0036(15) 0.0483(17) 0.0082(16)
C5 0.0526(17) 0.070(2) 0.0534(18) 0.0031(15) 0.0248(14) 0.0057(15)
C6 0.0495(18) 0.0632(19) 0.075(2) 0.0059(15) 0.0267(16) 0.0011(17)
C7 0.081(2) 0.067(2) 0.074(2) 0.0027(19) 0.031(2) 0.0065(18)
C8 0.111(4) 0.076(3) 0.095(3) 0.005(3) 0.027(3) 0.019(2)
C9 0.102(4) 0.066(3) 0.125(4) 0.027(2) 0.022(3) 0.005(3)
C10 0.112(4) 0.082(3) 0.127(4) 0.024(3) 0.057(3) -0.007(3)
C11 0.092(3) 0.087(3) 0.095(3) 0.023(2) 0.053(3) 0.002(2)
N12 0.0522(14) 0.0620(15) 0.0540(15) -0.0017(12) 0.0295(12) 0.0045(12)
C13 0.0480(16) 0.0578(18) 0.0504(18) -0.0032(13) 0.0178(14) 0.0021(14)
C14 0.0515(17) 0.0523(16) 0.0499(18) 0.0035(13) 0.0208(14) 0.0019(13)
C15 0.0579(18) 0.0545(18) 0.060(2) 0.0018(14) 0.0274(15) -0.0023(14)
N16 0.0628(16) 0.0585(16) 0.0652(18) -0.0012(13) 0.0380(14) -0.0036(13)
C17 0.063(2) 0.0534(17) 0.067(2) -0.0015(15) 0.0368(17) 0.0028(15)
N18 0.0605(15) 0.0483(13) 0.0578(15) -0.0009(12) 0.0303(12) 0.0003(12)
C19 0.066(2) 0.0562(18) 0.067(2) -0.0088(15) 0.0261(17) -0.0108(15)
C20 0.082(3) 0.068(2) 0.089(3) -0.002(2) 0.024(3) -0.016(2)
C21 0.108(4) 0.073(3) 0.106(4) 0.014(3) 0.006(3) -0.002(3)
C22 0.095(3) 0.082(3) 0.125(4) -0.032(3) 0.079(3) -0.029(3)
C23 0.059(3) 0.084(3) 0.322(11) -0.019(2) 0.063(4) -0.027(5)
C24 0.093(5) 0.090(4) 0.514(19) -0.031(4) 0.152(8) -0.058(7)
C25 0.080(4) 0.223(10) 0.314(14) -0.025(5) 0.087(6) -0.018(10)

loop_
_atom_type_symbol
_atom_type_description
_atom_type_scat_dispersion_real
_atom_type_scat_dispersion_imag
_atom_type_scat_source
C C 0.0033 0.0016 'International Tables Vol C Tables 4.2.6.8 and 6.1.1.4'
H H 0.0000 0.0000 'International Tables Vol C Tables 4.2.6.8 and 6.1.1.4'
N N 0.0061 0.0033 'International Tables Vol C Tables 4.2.6.8 and 6.1.1.4'
S S 0.1246 0.1234 'International Tables Vol C Tables 4.2.6.8 and 6.1.1.4'

loop_
_geom_angle_atom_site_label_1
_geom_angle_atom_site_label_2
_geom_angle_atom_site_label_3
_geom_angle
C15 S1 H1 109.5
C2 N1 C5 107.9(3)
C2 N1 N12 127.4(3)
C5 N1 N12 122.3(3)
N3 C2 N1 102.6(3)
N3 C2 S2 127.2(3)
N1 C2 S2 130.1(3)
C2 N3 N4 114.2(3)
C2 N3 H3 122.9
N4 N3 H3 122.9
C5 N4 N3 105.1(3)
N4 C5 N1 110.2(3)
N4 C5 C6 122.4(3)
N1 C5 C6 127.2(3)
C11 C6 C7 118.8(4)
C11 C6 C5 118.4(4)
C7 C6 C5 122.6(3)
C8 C7 C6 119.2(4)
C8 C7 H7 120.4
C6 C7 H7 120.4
C9 C8 C7 121.6(5)
C9 C8 H8 119.2
C7 C8 H8 119.2
C8 C9 C10 119.2(4)
C8 C9 H9 120.4
C10 C9 H9 120.4
C11 C10 C9 119.9(5)
C11 C10 H10 120.1
C9 C10 H10 120.1
C10 C11 C6 121.2(5)
C10 C11 H11 119.4
C6 C11 H11 119.4
C13 N12 N1 113.1(3)
N12 C13 C14 123.8(3)
N12 C13 H13 118.1
N14 C13 H13 118.1
C15 C14 N18 103.6(3)
C15 C14 C13 125.9(3)
N18 C14 C13 130.3(3)
N16 C15 C14 112.7(3)
N16 C15 S1 120.2(2)
C14 C15 S1 127.1(3)
C17 N16 C15 104.6(3)
N16 C17 N18 111.6(3)
N16 C17 C22 123.0(3)
N18 C17 C22 125.4(3)
C17 N18 C14 107.5(3)
C17 N18 C19 126.0(3)
C14 N18 C19 126.4(3)
C20 C19 N18 112.8(3)
C20 C19 H19A 109.0
N18 C19 H19A 109.0
C20 C19 H19B 109.0
N18 C19 H19B 109.0
H19A C19 H19B 107.8
C21 C20 C19 128.4(4)
C21 C20 H20 115.8
C19 C20 H20 115.8
C20 C21 H21A 120.0
C20 C21 H21B 120.0
H21A C21 H21B 120.0
C23 C22 C17 113.7(4)
C23 C22 H22A 108.8
C17 C22 H22A 108.8
C23 C22 H22B 108.8
C17 C22 H22B 108.8
H22A C22 H22B 107.7
C22 C23 C24 112.6(7)
C22 C23 H23B 109.1
C24 C23 H23B 109.1
C22 C23 H23A 109.1
C24 C23 H23A 109.1
H23B C23 H23A 107.8
C25 C24 C23 118.0(9)
C25 C24 H24 121.0
C23 C24 H24 121.0
C24 C25 H25A 120.0
C24 C25 H25B 120.0
H25A C25 H25B 120.0

loop_
_geom_bond_atom_site_label_1
_geom_bond_atom_site_label_2
_geom_bond_distance
S1 C15 1.711(4)
S1 H1 1.2000
S2 C2 1.673(4)
N1 C2 1.385(5)
N1 C5 1.389(4)
N1 N12 1.405(4)
C2 N3 1.337(5)
N3 N4 1.359(4)
N3 H3 0.8600
N4 C5 1.292(4)
C5 C6 1.463(5)
C6 C11 1.380(5)
C6 C7 1.386(5)
C7 C8 1.384(6)
C7 H7 0.9300
C8 C9 1.356(8)
C8 H8 0.9300
C9 C10 1.381(8)
C9 H9 0.9300
C10 C11 1.370(7)
C10 H10 0.9300
C11 H11 0.9300
N12 C13 1.285(4)
C13 C14 1.432(4)
C13 H13 0.9300
C14 C15 1.365(4)
C14 N18 1.389(4)
C15 N16 1.352(4)
N16 C17 1.324(5)
C17 N18 1.355(4)
C17 C22 1.485(5)
N18 C19 1.472(4)
C19 C20 1.471(6)
C19 H19A 0.9700
C19 H19B 0.9700
C20 C21 1.239(7)
C20 H20 0.9300
C21 H21A 0.9300
C21 H21B 0.9300
C22 C23 1.461(9)
C22 H22A 0.9700
C22 H22B 0.9700
C23 C24 1.529(8)
C23 H23B 0.9700
C23 H23A 0.9700
C24 C25 1.250(13)
C24 H24 0.9300
C25 H25A 0.9300
C25 H25B 0.9300

loop_
_geom_hbond_atom_site_label_D
_geom_hbond_atom_site_label_H
_geom_hbond_atom_site_label_A
_geom_hbond_site_symmetry_A
_geom_hbond_distance_DH
_geom_hbond_distance_HA
_geom_hbond_distance_DA
_geom_hbond_angle_DHA
N3 H3 N16 4_455 0.86 2.05 2.907(5) 172

loop_
_geom_torsion_atom_site_label_1
_geom_torsion_atom_site_label_2
_geom_torsion_atom_site_label_3
_geom_torsion_atom_site_label_4
_geom_torsion
C5 N1 C2 N3 1.5(4)
N12 N1 C2 N3 164.0(3)
C5 N1 C2 S2 -175.1(3)
N12 N1 C2 S2 -12.6(6)
N1 C2 N3 N4 -0.5(4)
S2 C2 N3 N4 176.2(3)
C2 N3 N4 C5 -0.7(4)
N3 N4 C5 N1 1.6(4)
N3 N4 C5 C6 177.0(3)
C2 N1 C5 N4 -2.0(4)
N12 N1 C5 N4 -165.6(3)
C2 N1 C5 C6 -177.2(4)
N12 N1 C5 C6 19.2(5)
N4 C5 C6 C11 23.2(6)
N1 C5 C6 C11 -162.2(4)
N4 C5 C6 C7 -151.5(4)
N1 C5 C6 C7 23.0(6)
C11 C6 C7 C8 -1.5(6)
C5 C6 C7 C8 173.2(4)
C6 C7 C8 C9 -0.1(8)
C7 C8 C9 C10 1.9(9)
C8 C9 C10 C11 -2.1(9)
C9 C10 C11 C6 0.4(9)
C7 C6 C11 C10 1.4(7)
C5 C6 C11 C10 -173.5(5)
C2 N1 N12 C13 47.3(4)
C5 N1 N12 C13 -152.4(3)
N1 N12 C13 C14 -174.4(3)
N12 C13 C14 C15 173.5(3)
N12 C13 C14 N18 -0.4(5)
N18 C14 C15 N16 -0.8(4)
C13 C14 C15 N16 -176.0(3)
N18 C14 C15 S1 178.4(3)
C13 C14 C15 S1 3.3(5)
C14 C15 N16 C17 0.1(4)
S1 C15 N16 C17 -179.2(3)
C15 N16 C17 N18 0.7(4)
C15 N16 C17 C22 178.4(4)
N16 C17 N18 C14 -1.3(4)
C22 C17 N18 C14 -178.8(4)
N16 C17 N18 C19 -178.2(3)
C22 C17 N18 C19 4.2(6)
C15 C14 N18 C17 1.2(3)
C13 C14 N18 C17 176.1(3)
C15 C14 N18 C19 178.1(3)
C13 C14 N18 C19 -7.0(5)
C17 N18 C19 C20 86.8(4)
C14 N18 C19 C20 -89.6(4)
N18 C19 C20 C21 -2.4(7)
N16 C17 C22 C23 -76.5(6)
N18 C17 C22 C23 100.8(5)
C17 C22 C23 C24 169.4(7)
C22 C23 C24 C25 -162.9(12)

loop_
_cod_related_entry_id
_cod_related_entry_database
_cod_related_entry_code
1 ChemSpider 30657140
